data_2210248
loop_
_publ_author_name
'Chen, Ying'
'Zhang, Haitao'
'Zhou, Lina'

_publ_section_title
;
 Methyl <i>N</i>-cyclohexylcarbamate
;
_journal_coeditor_code HB2112
_journal_issue 9
_journal_name_full 'Acta Crystallographica Section E'
_journal_page_first o3757
_journal_page_last o3758
_journal_paper_doi 10.1107/S1600536806030820
_journal_volume 62
_journal_year 2006
_chemical_formula_iupac 'C8 H15 N O2'
_chemical_formula_moiety 'C8 H15 N O2'
_chemical_formula_sum 'C8 H15 N O2'
_chemical_formula_weight 157.21
_chemical_melting_point 349.65
_chemical_name_systematic
;
Methyl N-cyclohexylcarbamate
;
_space_group_IT_number 33
_symmetry_cell_setting orthorhombic
_symmetry_space_group_name_Hall 'P 2c -2n'
_symmetry_space_group_name_H-M 'P n a 21'
_atom_sites_solution_hydrogens geom
_atom_sites_solution_primary direct
_atom_sites_solution_secondary difmap
_audit_creation_method SHELXL-97
_cell_angle_alpha 90.00
_cell_angle_beta 90.00
_cell_angle_gamma 90.00
_cell_formula_units_Z 4
_cell_length_a 10.031(2)
_cell_length_b 8.7863(18)
_cell_length_c 10.070(2)
_cell_measurement_reflns_used 6439
_cell_measurement_temperature 293(2)
_cell_measurement_theta_max 27.54
_cell_measurement_theta_min 3.07
_cell_volume 887.5(3)
_computing_cell_refinement RAPID-AUTO
_computing_data_collection 'RAPID-AUTO (Rigaku, 2004)'
_computing_data_reduction RAPID-AUTO
_computing_molecular_graphics 'SHELXTL (Bruker, 1998)'
_computing_publication_material SHELXTL
_computing_structure_refinement 'SHELXL97 (Sheldrick, 1997)'
_computing_structure_solution 'SHELXS97 (Sheldrick, 1997)'
_diffrn_ambient_temperature 293(2)
_diffrn_measured_fraction_theta_full 1.000
_diffrn_measured_fraction_theta_max 1.000
_diffrn_measurement_device_type 'Rigkau R-AXIS RAPID IP area-detector'
_diffrn_measurement_method \w
_diffrn_radiation_monochromator graphite
_diffrn_radiation_source 'rotating anode'
_diffrn_radiation_type MoK\a
_diffrn_radiation_wavelength 0.71073
_diffrn_reflns_av_R_equivalents 0.0316
_diffrn_reflns_av_sigmaI/netI 0.0206
_diffrn_reflns_limit_h_max 12
_diffrn_reflns_limit_h_min -13
_diffrn_reflns_limit_k_max 11
_diffrn_reflns_limit_k_min -11
_diffrn_reflns_limit_l_max 13
_diffrn_reflns_limit_l_min -13
_diffrn_reflns_number 8264
_diffrn_reflns_theta_full 27.48
_diffrn_reflns_theta_max 27.48
_diffrn_reflns_theta_min 3.08
_exptl_absorpt_coefficient_mu 0.084
_exptl_absorpt_correction_T_max 0.985
_exptl_absorpt_correction_T_min 0.979
_exptl_absorpt_correction_type multi-scan
_exptl_absorpt_process_details '(SADABS; Sheldrick, 1997)'
_exptl_crystal_colour colorless
_exptl_crystal_density_diffrn 1.176
_exptl_crystal_density_method 'not measured'
_exptl_crystal_description block
_exptl_crystal_F_000 344
_exptl_crystal_size_max 0.26
_exptl_crystal_size_mid 0.25
_exptl_crystal_size_min 0.18
_refine_diff_density_max 0.104
_refine_diff_density_min -0.172
_refine_ls_abs_structure_details none
_refine_ls_extinction_method none
_refine_ls_goodness_of_fit_ref 1.159
_refine_ls_hydrogen_treatment constr
_refine_ls_matrix_type full
_refine_ls_number_parameters 100
_refine_ls_number_reflns 1079
_refine_ls_number_restraints 1
_refine_ls_restrained_S_all 1.158
_refine_ls_R_factor_all 0.0445
_refine_ls_R_factor_gt 0.0376
_refine_ls_shift/su_max 0.000
_refine_ls_shift/su_mean 0.000
_refine_ls_structure_factor_coef Fsqd
_refine_ls_weighting_details 'calc w=1/[\s^2^(Fo^2^)+(0.0639P)^2^] where P=(Fo^2^+2Fc^2^)/3'
_refine_ls_weighting_scheme calc
_refine_ls_wR_factor_gt 0.1010
_refine_ls_wR_factor_ref 0.1052
_reflns_number_gt 885
_reflns_number_total 1079
_reflns_threshold_expression I>2\s(I)
_cod_data_source_file hb2112.cif
_cod_data_source_block I
_cod_original_cell_volume 887.6(3)
_cod_database_code 2210248
_cod_database_fobs_code 2210248

loop_
_symmetry_equiv_pos_as_xyz
'x, y, z'
'-x, -y, z+1/2'
'x+1/2, -y+1/2, z'
'-x+1/2, y+1/2, z+1/2'

loop_
_atom_site_type_symbol
_atom_site_label
_atom_site_fract_x
_atom_site_fract_y
_atom_site_fract_z
_atom_site_U_iso_or_equiv
_atom_site_adp_type
_atom_site_calc_flag
_atom_site_refinement_flags
_atom_site_occupancy
N N1 0.67522(15) 0.2360(2) 0.70059(19) 0.0566(5) Uani d . 1
H H1A 0.7519 0.2557 0.6664 0.068 Uiso calc R 1
O O1 0.46094(12) 0.1748(2) 0.6534(2) 0.0667(4) Uani d . 1
O O2 0.61010(16) 0.22375(18) 0.49088(17) 0.0659(4) Uani d . 1
C C1 0.7721(2) 0.1373(3) 0.9074(2) 0.0589(5) Uani d . 1
H H1B 0.7640 0.0333 0.8761 0.071 Uiso calc R 1
H H1C 0.8585 0.1755 0.8799 0.071 Uiso calc R 1
C C2 0.7638(2) 0.1390(3) 1.0574(3) 0.0697(6) Uani d . 1
H H2A 0.8381 0.0819 1.0938 0.084 Uiso calc R 1
H H2B 0.6820 0.0895 1.0852 0.084 Uiso calc R 1
C C3 0.7668(3) 0.2997(3) 1.1118(3) 0.0765(7) Uani d . 1
H H3A 0.7551 0.2971 1.2074 0.092 Uiso calc R 1
H H3B 0.8528 0.3456 1.0931 0.092 Uiso calc R 1
C C4 0.6579(3) 0.3943(3) 1.0499(3) 0.0743(7) Uani d . 1
H H4A 0.5719 0.3545 1.0771 0.089 Uiso calc R 1
H H4B 0.6647 0.4981 1.0821 0.089 Uiso calc R 1
C C5 0.6659(2) 0.3945(3) 0.9004(3) 0.0628(6) Uani d . 1
H H5A 0.7475 0.4446 0.8729 0.075 Uiso calc R 1
H H5B 0.5914 0.4517 0.8646 0.075 Uiso calc R 1
C C6 0.66334(18) 0.2338(2) 0.8446(2) 0.0488(5) Uani d . 1
H H6A 0.5771 0.1882 0.8671 0.059 Uiso calc R 1
C C7 0.57362(17) 0.2090(2) 0.6192(2) 0.0485(4) Uani d . 1
C C8 0.5082(3) 0.1943(4) 0.3950(3) 0.0745(7) Uani d . 1
H H8A 0.5436 0.2086 0.3073 0.112 Uiso calc R 1
H H8B 0.4352 0.2631 0.4089 0.112 Uiso calc R 1
H H8C 0.4775 0.0914 0.4045 0.112 Uiso calc R 1

loop_
_atom_site_aniso_label
_atom_site_aniso_U_11
_atom_site_aniso_U_22
_atom_site_aniso_U_33
_atom_site_aniso_U_12
_atom_site_aniso_U_13
_atom_site_aniso_U_23
N1 0.0387(8) 0.0845(12) 0.0466(10) -0.0105(7) 0.0019(7) -0.0024(9)
O1 0.0417(7) 0.1019(11) 0.0564(9) -0.0094(7) 0.0022(7) -0.0086(9)
O2 0.0574(8) 0.0942(10) 0.0459(9) -0.0081(7) -0.0010(7) -0.0015(8)
C1 0.0504(10) 0.0626(11) 0.0636(13) 0.0031(9) -0.0004(10) 0.0043(10)
C2 0.0622(13) 0.0843(16) 0.0626(13) -0.0117(12) -0.0073(12) 0.0169(12)
C3 0.0670(13) 0.1077(18) 0.0548(13) -0.0207(12) -0.0126(12) -0.0041(14)
C4 0.0743(15) 0.0792(17) 0.0694(15) -0.0045(12) -0.0033(13) -0.0249(13)
C5 0.0638(12) 0.0587(12) 0.0661(13) -0.0015(9) -0.0055(11) -0.0051(11)
C6 0.0403(8) 0.0606(11) 0.0455(10) -0.0054(8) 0.0006(8) -0.0027(9)
C7 0.0422(9) 0.0552(9) 0.0480(11) 0.0014(7) 0.0029(8) -0.0030(8)
C8 0.0722(14) 0.1008(18) 0.0506(13) -0.0019(13) -0.0127(12) -0.0004(13)

loop_
_atom_type_symbol
_atom_type_description
_atom_type_scat_dispersion_real
_atom_type_scat_dispersion_imag
_atom_type_scat_source
C C 0.0033 0.0000 'International Tables Vol C Tables 4.2.6.8 and 6.1.1.4'
H H 0.0000 0.0000 'International Tables Vol C Tables 4.2.6.8 and 6.1.1.4'
N N 0.0061 0.0000 'International Tables Vol C Tables 4.2.6.8 and 6.1.1.4'
O O 0.0106 0.0000 'International Tables Vol C Tables 4.2.6.8 and 6.1.1.4'

loop_
_geom_angle_atom_site_label_1
_geom_angle_atom_site_label_2
_geom_angle_atom_site_label_3
_geom_angle
C7 N1 C6 123.34(17)
C7 N1 H1A 118.3
C6 N1 H1A 118.3
C7 O2 C8 115.81(19)
C2 C1 C6 111.8(2)
C2 C1 H1B 109.3
C6 C1 H1B 109.3
C2 C1 H1C 109.3
C6 C1 H1C 109.3
H1B C1 H1C 107.9
C1 C2 C3 111.7(2)
C1 C2 H2A 109.3
C3 C2 H2A 109.3
C1 C2 H2B 109.3
C3 C2 H2B 109.3
H2A C2 H2B 107.9
C4 C3 C2 110.5(2)
C4 C3 H3A 109.6
C2 C3 H3A 109.6
C4 C3 H3B 109.6
C2 C3 H3B 109.6
H3A C3 H3B 108.1
C5 C4 C3 112.0(2)
C5 C4 H4A 109.2
C3 C4 H4A 109.2
C5 C4 H4B 109.2
C3 C4 H4B 109.2
H4A C4 H4B 107.9
C4 C5 C6 111.6(2)
C4 C5 H5A 109.3
C6 C5 H5A 109.3
C4 C5 H5B 109.3
C6 C5 H5B 109.3
H5A C5 H5B 108.0
N1 C6 C1 111.31(18)
N1 C6 C5 110.81(18)
C1 C6 C5 110.61(18)
N1 C6 H6A 108.0
C1 C6 H6A 108.0
C5 C6 H6A 108.0
O1 C7 N1 125.5(2)
O1 C7 O2 123.10(19)
N1 C7 O2 111.45(15)
O2 C8 H8A 109.5
O2 C8 H8B 109.5
H8A C8 H8B 109.5
O2 C8 H8C 109.5
H8A C8 H8C 109.5
H8B C8 H8C 109.5

loop_
_geom_bond_atom_site_label_1
_geom_bond_atom_site_label_2
_geom_bond_distance
N1 C7 1.329(3)
N1 C6 1.455(3)
N1 H1A 0.8600
O1 C7 1.219(2)
O2 C7 1.349(3)
O2 C8 1.429(3)
C1 C2 1.513(4)
C1 C6 1.520(3)
C1 H1B 0.9700
C1 H1C 0.9700
C2 C3 1.515(4)
C2 H2A 0.9700
C2 H2B 0.9700
C3 C4 1.508(4)
C3 H3A 0.9700
C3 H3B 0.9700
C4 C5 1.508(4)
C4 H4A 0.9700
C4 H4B 0.9700
C5 C6 1.520(3)
C5 H5A 0.9700
C5 H5B 0.9700
C6 H6A 0.9800
C8 H8A 0.9600
C8 H8B 0.9600
C8 H8C 0.9600

loop_
_geom_hbond_atom_site_label_D
_geom_hbond_atom_site_label_H
_geom_hbond_atom_site_label_A
_geom_hbond_site_symmetry_A
_geom_hbond_distance_DH
_geom_hbond_distance_HA
_geom_hbond_distance_DA
_geom_hbond_angle_DHA
N1 H1A O1 3 0.86 2.19 3.009(2) 160

loop_
_geom_torsion_atom_site_label_1
_geom_torsion_atom_site_label_2
_geom_torsion_atom_site_label_3
_geom_torsion_atom_site_label_4
_geom_torsion
C6 C1 C2 C3 -55.2(3)
C1 C2 C3 C4 55.2(3)
C2 C3 C4 C5 -55.6(3)
C3 C4 C5 C6 55.8(3)
C7 N1 C6 C1 130.7(2)
C7 N1 C6 C5 -105.7(2)
C2 C1 C6 N1 177.84(19)
C2 C1 C6 C5 54.2(2)
C4 C5 C6 N1 -178.28(19)
C4 C5 C6 C1 -54.3(3)
C6 N1 C7 O1 -2.5(3)
C6 N1 C7 O2 177.63(18)
C8 O2 C7 O1 -0.9(3)
C8 O2 C7 N1 178.9(2)

loop_
_cod_related_entry_id
_cod_related_entry_database
_cod_related_entry_code
1 ChemSpider 87946
